data_1549574
loop_
_publ_author_name
'Swidan, Ala'aeddeen'
'Suter, Riccardo'
'Macdonald, Charles L. B.'
'Burford, Neil'

_publ_section_title
;
 Tris(benzoimidazol)amine (L) complexes of pnictogen(iii) and pnictogen(v)
 cations and assessment of the
 [LP]<sup>3+</sup>/[LPF<sub>2</sub>]<sup>3+</sup> redox couple.
;
_journal_issue 26
_journal_name_full 'Chemical science'
_journal_page_first 5837
_journal_page_last 5841
_journal_paper_doi 10.1039/c8sc01682h
_journal_volume 9
_journal_year 2018
_chemical_formula_moiety 'C31 H33 F3 N7 O3 S Sb, 2(C F3 O3 S), 2.55(C2 H3 N)'
_chemical_formula_sum 'C38 H40.5 F9 N9.5 O9 S3 Sb'
_chemical_formula_weight 1163.24
_space_group_crystal_system triclinic
_space_group_IT_number 2
_space_group_name_Hall '-P 1'
_space_group_name_H-M_alt 'P -1'
_symmetry_Int_Tables_number 2
_symmetry_space_group_name_Hall '-P 1'
_symmetry_space_group_name_H-M 'P -1'
_atom_sites_solution_primary dual
_audit_creation_date 2017-09-19
_audit_creation_method
;
Olex2 1.2
(compiled 2017.08.10 svn.r3458 for OlexSys, GUI svn.r5381)
;
_audit_update_record
;
2017-10-06 deposited with the CCDC.
2018-06-08 downloaded from the CCDC.
;
_cell_angle_alpha 102.659(14)
_cell_angle_beta 97.475(14)
_cell_angle_gamma 99.315(14)
_cell_formula_units_Z 4
_cell_length_a 12.726(5)
_cell_length_b 18.899(8)
_cell_length_c 20.823(8)
_cell_measurement_reflns_used 8322
_cell_measurement_temperature 150
_cell_measurement_theta_max 30.018
_cell_measurement_theta_min 2.829
_cell_volume 4750(3)
_computing_cell_refinement 'SAINT v8.37A (Bruker, 2015)'
_computing_data_reduction 'SAINT v8.37A (Bruker, 2015)'
_computing_molecular_graphics 'Olex2 (Dolomanov et al., 2009)'
_computing_publication_material 'Olex2 (Dolomanov et al., 2009)'
_computing_structure_refinement 'olex2.refine (Bourhis et al., 2015)'
_computing_structure_solution 'XT (Sheldrick, 2015)'
_diffrn_ambient_temperature 150.01
_diffrn_measured_fraction_theta_full 0.9776
_diffrn_measured_fraction_theta_max 0.9776
_diffrn_measurement_device_type 'Bruker APEX-II CCD'
_diffrn_measurement_method '\f and \w scans'
_diffrn_radiation_type 'Mo K\a'
_diffrn_radiation_wavelength 0.71073
_diffrn_reflns_av_R_equivalents 0.0637
_diffrn_reflns_av_unetI/netI 0.0576
_diffrn_reflns_limit_h_max 18
_diffrn_reflns_limit_h_min -17
_diffrn_reflns_limit_k_max 26
_diffrn_reflns_limit_k_min -26
_diffrn_reflns_limit_l_max 29
_diffrn_reflns_limit_l_min -29
_diffrn_reflns_number 133890
_diffrn_reflns_theta_full 27.5000
_diffrn_reflns_theta_max 27.50
_diffrn_reflns_theta_min 2.72
_diffrn_standards_number 0
_exptl_absorpt_coefficient_mu 0.810
_exptl_absorpt_correction_T_max 0.900
_exptl_absorpt_correction_T_min 0.791
_exptl_absorpt_correction_type multi-scan
_exptl_absorpt_process_details
'SADABS-2016/2 (Bruker,2016/2) was used for absorption correction. wR2(int) was 0.1068 before and 0.0599 after correction. The Ratio of minimum to maximum transmission is 0.9185. The \l/2 correction factor is Not present.'
_exptl_crystal_colour colourless
_exptl_crystal_colour_primary colourless
_exptl_crystal_density_diffrn 1.6264
_exptl_crystal_description block
_exptl_crystal_F_000 2348.5265
_exptl_crystal_size_max 0.29
_exptl_crystal_size_mid 0.28
_exptl_crystal_size_min 0.13
_refine_diff_density_max 2.1889
_refine_diff_density_min -1.2450
_refine_diff_density_rms 0.1616
_refine_ls_d_res_high 0.7696
_refine_ls_d_res_low 7.4778
_refine_ls_goodness_of_fit_ref 1.0632
_refine_ls_hydrogen_treatment constr
_refine_ls_matrix_type full
_refine_ls_number_constraints 128
_refine_ls_number_parameters 1263
_refine_ls_number_reflns 21371
_refine_ls_number_restraints 6
_refine_ls_restrained_S_all 1.0631
_refine_ls_R_factor_all 0.0582
_refine_ls_R_factor_gt 0.0368
_refine_ls_shift/su_max 0.0001
_refine_ls_shift/su_mean 0.0000
_refine_ls_structure_factor_coef Fsqd
_refine_ls_weighting_details 'w=1/[\s^2^(Fo^2^)+(0.0434P)^2^+6.1174P] where P=(Fo^2^+2Fc^2^)/3'
_refine_ls_weighting_scheme calc
_refine_ls_wR_factor_gt 0.0846
_refine_ls_wR_factor_ref 0.0993
_reflns_Friedel_coverage 0.0
_reflns_limit_h_max 16
_reflns_limit_h_min -16
_reflns_limit_k_max 23
_reflns_limit_k_min -24
_reflns_limit_l_max 27
_reflns_limit_l_min 0
_reflns_number_gt 16665
_reflns_number_total 21371
_reflns_threshold_expression I>=2u(I)
_cod_data_source_file c8sc01682h2.cif
_cod_data_source_block ASRS11050_P-1
_cod_depositor_comments
;

2019-01-24
Z value and formula fixed to values more according to usual
chemical conventions.                 miguel

 Adding full bibliography for 1549568--1549574.cif.
;
_cod_original_formula_moiety '2(C31 H33 F3 N7 O3 S Sb), 4(C F3 O3 S), 5(C2 H3 N)'
_cod_original_formula_sum 'C76 H81 F18 N19 O18 S6 Sb2'
_cod_original_formula_units_Z 2
_cod_original_formula_weight 2326.49
_cod_database_code 1549574
_olex2_refinement_description
;
1. Fixed Uiso
 At 1.2 times of:
  All C(H) groups, All C(H,H) groups
 At 1.5 times of:
  All C(H,H,H) groups
2. Restrained distances
 F2-C40 \\sim F3-F1
 with sigma of 0.02
 F5-C41 \\sim F4-F6
 with sigma of 0.02
 F2-F3 \\sim F3-F1
 with sigma of 0.02
3.a Secondary CH2 refined with riding coordinates:
 C5(H5a,H5b), C3(H3a,H3b), C1'(H1'a,H1'b), C24(H24a,H24b), C29'(H29d,H29e),
 C3'(H3'a,H3'b), C28(H28a,H28b), C5'(H5'a,H5'b), C1(H1a,H1b), C25'(H25d,H25e),
 C27'(H27d,H27e), C26(H26a,H26b)
3.b Aromatic/amide H refined with riding coordinates:
 C13(H13), C14(H14), C17'(H17'), C22(H22), C8'(H8'), C11'(H11'), C20'(H20'),
 C0aa(H0aa), C16'(H16'), C23'(H23'), C10(H10), C22'(H22'), C16(H16), C7(H7),
 C9'(H9'), C14'(H14'), C21'(H21'), C15(H15), C20(H20), C15'(H15'), C10'(H10'),
 C9(H9), C8(H8), C21(H21)
3.c Idealised Me refined as rotating group:
 C28'(H28c,H28d,H28e), C30'(H30a,H30b,H30c), C25(H25a,H25b,H25c), C29(H29a,
 H29b,H29c), C27(H27a,H27b,H27c), C35(H35a,H35b,H35c), C39(H39a,H39b,H39c),
 C31(H31a,H31b,H31c), C26'(H26c,H26d,H26e), C33(H33a,H33b,H33c), C37(H37a,H37b,
 H37c)
;
_olex2_submission_special_instructions 'No special instructions were received'

loop_
_space_group_symop_id
_space_group_symop_operation_xyz
1 x,y,z
2 -x,-y,-z

loop_
_atom_site_label
_atom_site_type_symbol
_atom_site_fract_x
_atom_site_fract_y
_atom_site_fract_z
_atom_site_U_iso_or_equiv
_atom_site_adp_type
_atom_site_occupancy
_atom_site_refinement_flags_posn
Sb1 Sb 0.809505(13) 0.500717(9) 0.729684(8) 0.01292(5) Uani 1.000000 .
Sb1' Sb 0.207377(13) 0.008291(10) 0.770402(8) 0.01343(5) Uani 1.000000 .
S003 S 0.21543(5) -0.03548(4) 0.92720(3) 0.01843(14) Uani 1.000000 .
S004 S 0.80895(6) 0.53627(4) 0.56992(3) 0.01969(14) Uani 1.000000 .
S005 S 0.20561(6) 0.07545(4) 0.45926(4) 0.02253(15) Uani 1.000000 .
S006 S 0.78365(6) 0.41850(5) 1.03432(4) 0.02607(16) Uani 1.000000 .
S007 S 0.32917(7) 0.18887(4) 0.80933(4) 0.02865(17) Uani 1.000000 .
S008 S 0.73838(7) 0.31486(4) 0.70149(4) 0.03015(18) Uani 1.000000 .
O009 O 0.12582(17) -0.05070(12) 0.87202(11) 0.0261(5) Uani 1.000000 .
O00A O 0.89790(17) 0.54580(12) 0.62438(11) 0.0274(5) Uani 1.000000 .
F7 F 0.19544(18) 0.10308(11) 0.94590(11) 0.0419(5) Uani 1.000000 .
F16 F 0.81765(19) 0.39605(11) 0.54645(11) 0.0454(5) Uani 1.000000 .
O00D O 0.72885(19) 0.38085(12) 0.75066(11) 0.0296(5) Uani 1.000000 .
O00E O 0.31874(16) -0.01685(13) 0.90727(11) 0.0290(5) Uani 1.000000 .
N7 N 1.07116(17) 0.41001(13) 0.81383(11) 0.0162(5) Uani 1.000000 .
F8 F 0.10694(18) 0.04147(12) 1.00411(12) 0.0473(6) Uani 1.000000 .
O00H O 0.25467(19) 0.13267(13) 0.75643(12) 0.0329(5) Uani 1.000000 .
N2 N 0.86164(17) 0.61894(12) 0.77078(11) 0.0153(4) Uani 1.000000 .
O00J O 0.70471(17) 0.52137(12) 0.58993(12) 0.0290(5) Uani 1.000000 .
N00K N 0.85425(18) 0.51442(13) 0.84644(11) 0.0166(5) Uani 1.000000 .
N1 N 0.66407(18) 0.52586(13) 0.77411(12) 0.0170(5) Uani 1.000000 .
O00M O 0.20788(19) -0.08637(13) 0.96923(11) 0.0312(5) Uani 1.000000 .
N1' N 0.35310(18) -0.00784(13) 0.72403(11) 0.0177(5) Uani 1.000000 .
O00O O 0.17055(18) 0.07895(15) 0.39114(11) 0.0347(6) Uani 1.000000 .
F15 F 0.63856(19) 0.37144(13) 0.61385(12) 0.0533(6) Uani 1.000000 .
N3 N 0.98256(18) 0.47669(13) 0.75766(11) 0.0163(5) Uani 1.000000 .
N5 N 0.56521(18) 0.52684(13) 0.85463(12) 0.0194(5) Uani 1.000000 .
N2' N 0.16060(17) 0.00406(13) 0.65457(11) 0.0158(5) Uani 1.000000 .
F17 F 0.9010(2) 0.45421(13) 0.48510(13) 0.0641(8) Uani 1.000000 .
N4' N 0.15992(17) -0.10958(13) 0.71967(11) 0.0162(5) Uani 1.000000 .
N5' N 0.45078(18) -0.00268(13) 0.64405(11) 0.0172(5) Uani 1.000000 .
N3' N 0.03350(18) 0.03096(13) 0.74575(11) 0.0162(5) Uani 1.000000 .
O00X O 0.8719(2) 0.45627(15) 1.01006(12) 0.0435(7) Uani 1.000000 .
N7' N -0.05989(19) 0.10148(14) 0.69821(12) 0.0205(5) Uani 1.000000 .
F9 F 0.2795(2) 0.07679(14) 1.03140(11) 0.0551(6) Uani 1.000000 .
O010 O 0.12146(18) 0.07504(15) 0.49933(12) 0.0384(6) Uani 1.000000 .
O011 O 0.8215(2) 0.58913(13) 0.53017(12) 0.0354(6) Uani 1.000000 .
O012 O 0.2740(2) 0.02309(14) 0.46646(13) 0.0394(6) Uani 1.000000 .
O013 O 0.8136(2) 0.40196(16) 1.09783(12) 0.0436(6) Uani 1.000000 .
F10 F 0.2500(2) 0.22071(13) 0.49185(14) 0.0639(7) Uani 1.000000 .
F2 F 0.7168(2) 0.33357(14) 0.91302(12) 0.0652(8) Uani 1.000000 D
O016 O 0.7119(2) 0.24721(14) 0.72163(16) 0.0520(7) Uani 1.000000 .
N6' N 0.06569(18) -0.19953(13) 0.63494(12) 0.0209(5) Uani 1.000000 .
O018 O 0.2927(2) 0.25544(14) 0.83225(15) 0.0482(7) Uani 1.000000 .
C019 C 0.9934(2) 0.44990(15) 0.81161(13) 0.0151(5) Uani 1.000000 .
F11 F 0.3319(2) 0.17011(14) 0.56114(12) 0.0651(8) Uani 1.000000 .
C4' C 0.1044(2) -0.12688(16) 0.65774(14) 0.0183(6) Uani 1.000000 .
N6 N 0.95301(18) 0.71441(13) 0.85116(12) 0.0184(5) Uani 1.000000 .
C12' C -0.1005(2) 0.09641(15) 0.75667(14) 0.0195(6) Uani 1.000000 .
F12 F 0.3825(2) 0.17074(17) 0.46576(17) 0.0771(9) Uani 1.000000 .
F14 F 0.53735(19) 0.28774(18) 0.64439(16) 0.0788(9) Uani 1.000000 .
C7' C -0.0418(2) 0.05236(15) 0.78661(14) 0.0159(5) Uani 1.000000 .
C4 C 0.9153(2) 0.64157(15) 0.83340(14) 0.0161(5) Uani 1.000000 .
C6 C 0.5626(2) 0.53814(15) 0.74964(14) 0.0174(5) Uani 1.000000 .
F18 F 0.7286(2) 0.42599(16) 0.46641(13) 0.0765(9) Uani 1.000000 .
C12 C 0.8570(2) 0.68337(15) 0.74784(14) 0.0158(5) Uani 1.000000 .
C6' C 0.3550(2) 0.00354(15) 0.66344(14) 0.0173(5) Uani 1.000000 .
C18 C 1.1139(2) 0.40792(15) 0.75504(14) 0.0178(6) Uani 1.000000 .
C23 C 1.0578(2) 0.44938(15) 0.71963(14) 0.0180(6) Uani 1.000000 .
C2 C 0.6616(2) 0.51994(15) 0.83601(14) 0.0181(6) Uani 1.000000 .
C5 C 0.9176(2) 0.45780(15) 0.86039(14) 0.0164(5) Uani 1.000000 .
H5a H 0.9585(2) 0.47384(15) 0.90662(14) 0.0196(6) Uiso 1.000000 R
H5b H 0.8685(2) 0.40988(15) 0.85533(14) 0.0196(6) Uiso 1.000000 R
C11 C 0.5005(2) 0.53870(16) 0.80047(15) 0.0215(6) Uani 1.000000 .
C19' C 0.5148(2) -0.02083(15) 0.69490(14) 0.0183(6) Uani 1.000000 .
C24' C 0.4534(2) -0.02374(15) 0.74584(14) 0.0176(6) Uani 1.000000 .
C3 C 0.9269(2) 0.58944(16) 0.87683(14) 0.0224(6) Uani 1.000000 .
H3a H 0.9088(2) 0.61055(16) 0.92094(14) 0.0269(7) Uiso 1.000000 R
H3b H 1.0031(2) 0.58338(16) 0.88392(14) 0.0269(7) Uiso 1.000000 R
C13 C 0.8011(2) 0.69464(16) 0.69020(14) 0.0190(6) Uani 1.000000 .
H13 H 0.7582(2) 0.65446(16) 0.65635(14) 0.0228(7) Uiso 1.000000 R
C2' C 0.0196(2) 0.06292(15) 0.69552(14) 0.0172(5) Uani 1.000000 .
C1' C 0.0933(2) 0.06051(16) 0.64534(14) 0.0193(6) Uani 1.000000 .
H1'a H 0.1402(2) 0.10966(16) 0.65219(14) 0.0231(7) Uiso 1.000000 R
H1'b H 0.0508(2) 0.04654(16) 0.59956(14) 0.0231(7) Uiso 1.000000 R
C14 C 0.8106(2) 0.76723(17) 0.68406(16) 0.0239(6) Uani 1.000000 .
H14 H 0.7730(2) 0.77661(17) 0.64527(16) 0.0286(8) Uiso 1.000000 R
C18' C 0.1626(2) -0.17692(15) 0.73795(14) 0.0179(6) Uani 1.000000 .
C24 C 0.5269(2) 0.50978(17) 0.91433(15) 0.0251(7) Uani 1.000000 .
H24a H 0.5897(2) 0.51513(17) 0.94977(15) 0.0301(8) Uiso 1.000000 R
H24b H 0.4817(2) 0.54521(17) 0.93140(15) 0.0301(8) Uiso 1.000000 R
C17' C 0.2167(2) -0.19263(16) 0.79368(16) 0.0232(6) Uani 1.000000 .
H17' H 0.2612(2) -0.15465(16) 0.82885(16) 0.0278(7) Uiso 1.000000 R
C22 C 1.0800(2) 0.45613(17) 0.65710(14) 0.0224(6) Uani 1.000000 .
H22 H 1.0435(2) 0.48468(17) 0.63278(14) 0.0269(7) Uiso 1.000000 R
C29' C 0.4862(2) 0.01125(17) 0.58262(14) 0.0208(6) Uani 1.000000 .
H29d H 0.5272(2) -0.02666(17) 0.56467(14) 0.0250(7) Uiso 1.000000 R
H29e H 0.4220(2) 0.00716(17) 0.54857(14) 0.0250(7) Uiso 1.000000 R
C13' C 0.1023(2) -0.23335(16) 0.68458(16) 0.0220(6) Uani 1.000000 .
C3' C 0.0904(2) -0.07041(16) 0.61963(14) 0.0211(6) Uani 1.000000 .
H3'a H 0.0136(2) -0.06551(16) 0.61374(14) 0.0254(7) Uiso 1.000000 R
H3'b H 0.1089(2) -0.08693(16) 0.57474(14) 0.0254(7) Uiso 1.000000 R
C28 C 1.1016(2) 0.37158(17) 0.86577(15) 0.0226(6) Uani 1.000000 .
H28a H 1.1796(2) 0.37022(17) 0.86945(15) 0.0271(7) Uiso 1.000000 R
H28b H 1.0896(2) 0.39968(17) 0.90935(15) 0.0271(7) Uiso 1.000000 R
C8' C -0.0620(2) 0.03728(17) 0.84721(14) 0.0216(6) Uani 1.000000 .
H8' H -0.0241(2) 0.00622(17) 0.86747(14) 0.0259(7) Uiso 1.000000 R
O027 O 0.8357(2) 0.32740(16) 0.67400(17) 0.0577(8) Uani 1.000000 .
O028 O 0.6863(2) 0.4460(2) 1.02589(17) 0.0642(9) Uani 1.000000 .
F5 F 0.5155(2) 0.26826(16) 0.80457(18) 0.0996(14) Uani 1.000000 D
C17 C 0.9165(2) 0.74337(15) 0.79809(14) 0.0177(5) Uani 1.000000 .
C11' C -0.1803(2) 0.12813(17) 0.78487(17) 0.0265(7) Uani 1.000000 .
H11' H -0.2204(2) 0.15755(17) 0.76381(17) 0.0318(8) Uiso 1.000000 R
C5' C 0.2611(2) 0.02091(18) 0.62454(14) 0.0212(6) Uani 1.000000 .
H5'a H 0.2491(2) -0.00872(18) 0.57776(14) 0.0255(7) Uiso 1.000000 R
H5'b H 0.2759(2) 0.07389(18) 0.62422(14) 0.0255(7) Uiso 1.000000 R
O02D O 0.3777(3) 0.15586(17) 0.85874(16) 0.0652(9) Uani 1.000000 .
N8 N 0.7594(3) 0.64848(18) 1.00387(16) 0.0424(7) Uani 1.000000 .
C20' C 0.6184(2) -0.03684(17) 0.69978(15) 0.0232(6) Uani 1.000000 .
H20' H 0.6598(2) -0.03540(17) 0.66513(15) 0.0279(7) Uiso 1.000000 R
C0aa C 1.1929(2) 0.37207(17) 0.73117(16) 0.0249(6) Uani 1.000000 .
H0aa H 1.2308(2) 0.34468(17) 0.75603(16) 0.0298(8) Uiso 1.000000 R
C16' C 0.2027(3) -0.26693(18) 0.79580(19) 0.0307(7) Uani 1.000000 .
H16' H 0.2382(3) -0.27984(18) 0.83338(19) 0.0368(9) Uiso 1.000000 R
N9 N 0.7026(3) 0.6972(2) 0.85869(17) 0.0458(8) Uani 1.000000 .
C23' C 0.4931(2) -0.04216(17) 0.80427(15) 0.0222(6) Uani 1.000000 .
H23' H 0.4516(2) -0.04417(17) 0.83883(15) 0.0267(7) Uiso 1.000000 R
C1 C 0.7541(2) 0.50381(18) 0.87766(15) 0.0240(6) Uani 1.000000 .
H1a H 0.7369(2) 0.45223(18) 0.88191(15) 0.0288(8) Uiso 1.000000 R
H1b H 0.7674(2) 0.53719(18) 0.92297(15) 0.0288(8) Uiso 1.000000 R
F13 F 0.6436(3) 0.25538(16) 0.57867(14) 0.0889(11) Uani 1.000000 .
C10 C 0.3960(2) 0.55239(18) 0.79334(17) 0.0284(7) Uani 1.000000 .
H10 H 0.3545(2) 0.55356(18) 0.82818(17) 0.0341(8) Uiso 1.000000 R
F3 F 0.8332(4) 0.2961(2) 0.97149(16) 0.1144(16) Uani 1.000000 D
C22' C 0.5965(2) -0.05742(18) 0.80931(16) 0.0262(7) Uani 1.000000 .
H22' H 0.6270(2) -0.06990(18) 0.84846(16) 0.0314(8) Uiso 1.000000 R
C16 C 0.9278(2) 0.81621(16) 0.79194(16) 0.0224(6) Uani 1.000000 .
H16 H 0.9701(2) 0.85645(16) 0.82598(16) 0.0269(7) Uiso 1.000000 R
C45 C 0.8146(3) 0.44833(18) 0.51387(16) 0.0301(7) Uani 1.000000 .
C7 C 0.5224(2) 0.55086(17) 0.68878(15) 0.0235(6) Uani 1.000000 .
H7 H 0.5644(2) 0.55097(17) 0.65428(15) 0.0282(7) Uiso 1.000000 R
C9' C -0.1401(2) 0.06989(18) 0.87628(15) 0.0267(7) Uani 1.000000 .
H9' H -0.1546(2) 0.06194(18) 0.91802(15) 0.0321(8) Uiso 1.000000 R
C14' C 0.0873(2) -0.30779(17) 0.68676(18) 0.0283(7) Uani 1.000000 .
H14' H 0.0447(2) -0.34596(17) 0.65098(18) 0.0340(9) Uiso 1.000000 R
C21' C 0.6569(2) -0.05482(18) 0.75773(17) 0.0276(7) Uani 1.000000 .
H21' H 0.7272(2) -0.06592(18) 0.76309(17) 0.0331(8) Uiso 1.000000 R
C25' C -0.0994(3) 0.1410(2) 0.64863(18) 0.0341(8) Uani 1.000000 .
H25d H -0.1219(3) 0.1055(2) 0.60438(18) 0.0409(9) Uiso 1.000000 R
H25e H -0.1640(3) 0.1596(2) 0.66138(18) 0.0409(9) Uiso 1.000000 R
C15 C 0.8739(2) 0.82666(16) 0.73346(17) 0.0251(7) Uani 1.000000 .
H15 H 0.8802(2) 0.87523(16) 0.72684(17) 0.0301(8) Uiso 1.000000 R
F6 F 0.4768(3) 0.16263(19) 0.7372(2) 0.140(2) Uani 1.000000 D
C20 C 1.2131(3) 0.37873(19) 0.66839(17) 0.0307(7) Uani 1.000000 .
H20 H 1.2663(3) 0.35495(19) 0.64966(17) 0.0368(9) Uiso 1.000000 R
N9' N 0.4456(3) 0.3318(2) 0.4182(2) 0.0532(9) Uani 1.000000 .
C15' C 0.1376(3) -0.32267(18) 0.7436(2) 0.0334(8) Uani 1.000000 .
H15' H 0.1278(3) -0.37237(18) 0.7475(2) 0.0400(10) Uiso 1.000000 R
C42 C 0.1992(3) 0.05121(18) 0.98031(16) 0.0285(7) Uani 1.000000 .
C10' C -0.1978(3) 0.11407(18) 0.84583(17) 0.0295(7) Uani 1.000000 .
H10' H -0.2507(3) 0.13520(18) 0.86744(17) 0.0353(9) Uiso 1.000000 R
C27' C -0.0051(2) -0.23728(19) 0.57054(16) 0.0304(7) Uani 1.000000 .
H27d H -0.0635(2) -0.27440(19) 0.57814(16) 0.0365(9) Uiso 1.000000 R
H27e H -0.0391(2) -0.20057(19) 0.55245(16) 0.0365(9) Uiso 1.000000 R
C9 C 0.3563(2) 0.5642(2) 0.73226(18) 0.0335(8) Uani 1.000000 .
H9 H 0.2849(2) 0.5732(2) 0.72481(18) 0.0402(9) Uiso 1.000000 R
C38 C 0.6446(3) 0.7188(2) 0.8244(2) 0.0392(9) Uani 1.000000 .
C28' C 0.0549(3) -0.2752(2) 0.51983(19) 0.0449(10) Uani 1.000000 .
H28c H 0.0036(4) -0.3022(13) 0.4792(6) 0.0674(15) Uiso 1.000000 GR
H28d H 0.1084(16) -0.2381(3) 0.5090(11) 0.0674(15) Uiso 1.000000 GR
H28e H 0.0917(19) -0.3099(12) 0.5383(6) 0.0674(15) Uiso 1.000000 GR
C8 C 0.4177(3) 0.56336(19) 0.68108(17) 0.0316(7) Uani 1.000000 .
H8 H 0.3868(3) 0.57159(19) 0.63997(17) 0.0380(9) Uiso 1.000000 R
C21 C 1.1572(2) 0.41953(19) 0.63202(16) 0.0293(7) Uani 1.000000 .
H21 H 1.1728(2) 0.42209(19) 0.58910(16) 0.0351(9) Uiso 1.000000 R
C30 C 0.6916(3) 0.6803(2) 1.00224(17) 0.0352(8) Uani 1.000000 .
C32 C 0.4398(3) 0.3667(2) 0.4688(2) 0.0377(8) Uani 1.000000 .
C30' C 0.5568(3) 0.08758(18) 0.59601(17) 0.0318(7) Uani 1.000000 .
H30a H 0.5825(16) 0.0944(5) 0.5550(3) 0.0477(11) Uiso 1.000000 GR
H30b H 0.5146(6) 0.12528(18) 0.6107(12) 0.0477(11) Uiso 1.000000 GR
H30c H 0.6188(11) 0.0924(5) 0.6310(9) 0.0477(11) Uiso 1.000000 GR
C25 C 0.4615(3) 0.43152(19) 0.89771(18) 0.0372(8) Uani 1.000000 .
H25a H 0.4012(12) 0.4257(5) 0.8613(9) 0.0558(13) Uiso 1.000000 GR
H25b H 0.5078(6) 0.3963(2) 0.8839(12) 0.0558(13) Uiso 1.000000 GR
H25c H 0.4332(18) 0.4221(5) 0.9372(4) 0.0558(13) Uiso 1.000000 GR
C29 C 1.0373(3) 0.29336(19) 0.8505(2) 0.0407(9) Uani 1.000000 .
H29a H 1.0482(17) 0.2655(5) 0.8071(6) 0.0610(13) Uiso 1.000000 GR
H29b H 1.0616(15) 0.2693(5) 0.8854(7) 0.0610(13) Uiso 1.000000 GR
H29c H 0.9603(4) 0.2946(2) 0.8492(13) 0.0610(13) Uiso 1.000000 GR
N03E N 0.5449(3) 0.1731(2) 1.0914(2) 0.0620(10) Uani 1.000000 .
C27 C 0.9546(3) 0.7908(2) 0.96442(18) 0.0457(10) Uani 1.000000 .
H27a H 0.9153(18) 0.8243(12) 0.9458(6) 0.0686(15) Uiso 1.000000 GR
H27b H 0.9029(16) 0.7512(2) 0.9734(11) 0.0686(15) Uiso 1.000000 GR
H27c H 1.0025(4) 0.8185(14) 1.0061(5) 0.0686(15) Uiso 1.000000 GR
C26 C 1.0207(2) 0.75762(18) 0.91513(16) 0.0291(7) Uani 1.000000 .
H26a H 1.0619(2) 0.72505(18) 0.93473(16) 0.0349(8) Uiso 1.000000 R
H26b H 1.0733(2) 0.79775(18) 0.90661(16) 0.0349(8) Uiso 1.000000 R
C43 C 0.2963(3) 0.1637(2) 0.4961(2) 0.0420(9) Uani 1.000000 .
N8' N 0.2957(3) -0.1516(2) 0.5782(2) 0.0605(11) Uani 1.000000 .
F1 F 0.6739(4) 0.2833(2) 0.99103(19) 0.1318(18) Uani 1.000000 D
C34 C 0.5481(3) 0.1428(2) 1.0382(2) 0.0406(9) Uani 1.000000 .
C35 C 0.5511(3) 0.1041(2) 0.9709(2) 0.0483(10) Uani 1.000000 .
H35a H 0.511(2) 0.1257(11) 0.9392(2) 0.0725(15) Uiso 1.000000 GR
H35b H 0.6264(3) 0.1085(14) 0.9639(5) 0.0725(15) Uiso 1.000000 GR
H35c H 0.518(2) 0.0517(4) 0.9637(5) 0.0725(15) Uiso 1.000000 GR
C39 C 0.5712(4) 0.7440(3) 0.7791(2) 0.0604(12) Uani 1.000000 .
H39a H 0.6121(5) 0.7818(13) 0.7614(12) 0.0906(18) Uiso 1.000000 GR
H39b H 0.5341(19) 0.7022(4) 0.7421(9) 0.0906(18) Uiso 1.000000 GR
H39c H 0.5178(16) 0.7652(16) 0.8031(5) 0.0906(18) Uiso 1.000000 GR
C31 C 0.6029(4) 0.7203(2) 0.9985(2) 0.0519(11) Uani 1.000000 .
H31a H 0.6237(10) 0.7628(10) 0.9799(14) 0.0779(16) Uiso 1.000000 GR
H31b H 0.5386(8) 0.6873(5) 0.9697(12) 0.0779(16) Uiso 1.000000 GR
H31c H 0.5867(17) 0.7376(15) 1.0434(3) 0.0779(16) Uiso 1.000000 GR
C44 C 0.6330(3) 0.3076(2) 0.6324(2) 0.0460(10) Uani 1.000000 .
F4 F 0.3921(5) 0.2454(3) 0.7158(2) 0.164(2) Uani 1.000000 D
C26' C -0.0184(4) 0.2039(3) 0.6427(3) 0.0636(14) Uani 1.000000 .
H26c H 0.0393(15) 0.1851(3) 0.6214(16) 0.095(2) Uiso 1.000000 GR
H26d H -0.0533(7) 0.2326(12) 0.6154(15) 0.095(2) Uiso 1.000000 GR
H26e H 0.012(2) 0.2357(11) 0.6873(3) 0.095(2) Uiso 1.000000 GR
C36 C 0.3366(3) -0.1863(2) 0.6087(3) 0.0594(14) Uani 1.000000 .
C33 C 0.4332(4) 0.4119(3) 0.5332(2) 0.0690(15) Uani 1.000000 .
H33a H 0.378(2) 0.4419(16) 0.5277(3) 0.104(2) Uiso 1.000000 GR
H33b H 0.414(3) 0.3801(3) 0.5629(6) 0.104(2) Uiso 1.000000 GR
H33c H 0.5034(10) 0.4446(15) 0.5527(9) 0.104(2) Uiso 1.000000 GR
C37 C 0.3875(5) -0.2292(3) 0.6489(3) 0.0863(19) Uani 1.000000 .
H37a H 0.437(3) -0.2545(19) 0.6244(9) 0.130(3) Uiso 1.000000 GR
H37b H 0.428(3) -0.1963(4) 0.6909(10) 0.130(3) Uiso 1.000000 GR
H37c H 0.3319(5) -0.2660(16) 0.6584(18) 0.130(3) Uiso 1.000000 GR
C40 C 0.7499(4) 0.3287(2) 0.9755(2) 0.0530(11) Uani 1.000000 D
C41 C 0.4381(4) 0.2156(3) 0.7667(3) 0.082(2) Uani 1.000000 D

loop_
_atom_site_aniso_label
_atom_site_aniso_U_11
_atom_site_aniso_U_22
_atom_site_aniso_U_33
_atom_site_aniso_U_12
_atom_site_aniso_U_13
_atom_site_aniso_U_23
Sb1 0.01400(9) 0.01345(9) 0.01201(9) 0.00417(6) 0.00224(7) 0.00354(6)
Sb1' 0.01306(9) 0.01614(9) 0.01159(9) 0.00348(6) 0.00279(7) 0.00364(7)
S003 0.0177(3) 0.0198(3) 0.0172(3) 0.0026(3) 0.0032(3) 0.0039(3)
S004 0.0222(3) 0.0193(3) 0.0171(3) 0.0038(3) 0.0024(3) 0.0042(3)
S005 0.0170(3) 0.0328(4) 0.0205(4) 0.0061(3) 0.0028(3) 0.0113(3)
S006 0.0185(3) 0.0338(4) 0.0289(4) 0.0067(3) 0.0059(3) 0.0117(3)
S007 0.0308(4) 0.0246(4) 0.0289(4) 0.0039(3) 0.0074(3) 0.0030(3)
S008 0.0340(4) 0.0167(4) 0.0380(5) 0.0044(3) 0.0024(4) 0.0057(3)
O009 0.0236(10) 0.0264(11) 0.0232(11) 0.0007(9) -0.0031(9) 0.0029(9)
O00A 0.0239(11) 0.0292(12) 0.0243(11) 0.0001(9) -0.0016(9) 0.0037(9)
F7 0.0594(13) 0.0225(10) 0.0474(13) 0.0102(9) 0.0163(11) 0.0102(9)
F16 0.0674(15) 0.0253(11) 0.0532(14) 0.0196(10) 0.0276(12) 0.0118(10)
O00D 0.0400(13) 0.0247(12) 0.0270(12) 0.0086(10) 0.0071(10) 0.0101(9)
O00E 0.0200(10) 0.0356(13) 0.0326(12) 0.0059(9) 0.0094(9) 0.0076(10)
N7 0.0146(10) 0.0185(12) 0.0170(12) 0.0058(9) 0.0024(9) 0.0056(9)
F8 0.0525(13) 0.0420(12) 0.0561(14) 0.0175(10) 0.0367(12) 0.0083(10)
O00H 0.0355(12) 0.0285(12) 0.0320(13) -0.0046(10) 0.0042(10) 0.0108(10)
N2 0.0161(11) 0.0165(11) 0.0137(11) 0.0048(9) 0.0019(9) 0.0037(9)
O00J 0.0215(10) 0.0296(12) 0.0383(13) 0.0085(9) 0.0076(10) 0.0093(10)
N00K 0.0186(11) 0.0194(12) 0.0151(11) 0.0084(9) 0.0042(9) 0.0073(9)
N1 0.0155(11) 0.0186(12) 0.0193(12) 0.0062(9) 0.0053(9) 0.0063(9)
O00M 0.0390(13) 0.0308(12) 0.0289(12) 0.0086(10) 0.0098(10) 0.0145(10)
N1' 0.0137(10) 0.0242(12) 0.0155(11) 0.0049(9) 0.0032(9) 0.0044(9)
O00O 0.0280(12) 0.0582(16) 0.0223(12) 0.0129(11) 0.0028(9) 0.0167(11)
F15 0.0531(14) 0.0437(13) 0.0572(15) -0.0099(11) -0.0127(11) 0.0270(11)
N3 0.0153(11) 0.0182(11) 0.0162(11) 0.0042(9) 0.0029(9) 0.0054(9)
N5 0.0167(11) 0.0231(13) 0.0208(12) 0.0060(9) 0.0083(10) 0.0062(10)
N2' 0.0139(10) 0.0203(12) 0.0143(11) 0.0055(9) 0.0030(9) 0.0047(9)
F17 0.0859(18) 0.0453(14) 0.0704(18) 0.0147(13) 0.0593(16) 0.0058(12)
N4' 0.0148(10) 0.0175(11) 0.0151(11) 0.0043(9) 0.0013(9) 0.0017(9)
N5' 0.0141(10) 0.0234(12) 0.0139(11) 0.0040(9) 0.0047(9) 0.0026(9)
N3' 0.0154(11) 0.0198(12) 0.0149(11) 0.0051(9) 0.0044(9) 0.0051(9)
O00X 0.0336(13) 0.0578(17) 0.0308(13) -0.0134(12) 0.0067(11) 0.0094(12)
N7' 0.0202(12) 0.0246(13) 0.0232(13) 0.0113(10) 0.0076(10) 0.0122(10)
F9 0.0623(15) 0.0523(15) 0.0316(12) 0.0059(12) -0.0132(11) -0.0140(10)
O010 0.0266(12) 0.0633(18) 0.0298(13) 0.0063(11) 0.0123(10) 0.0183(12)
O011 0.0563(15) 0.0267(12) 0.0274(12) 0.0089(11) 0.0106(11) 0.0127(10)
O012 0.0359(13) 0.0458(15) 0.0402(15) 0.0206(11) 0.0001(11) 0.0130(12)
O013 0.0392(14) 0.0671(19) 0.0281(13) 0.0085(13) 0.0066(11) 0.0199(13)
F10 0.0728(17) 0.0349(13) 0.0776(19) 0.0093(12) -0.0154(14) 0.0180(12)
F2 0.0900(19) 0.0448(14) 0.0427(14) -0.0033(13) -0.0311(13) 0.0097(11)
O016 0.0649(18) 0.0210(13) 0.070(2) 0.0076(12) -0.0040(15) 0.0213(13)
N6' 0.0134(11) 0.0213(12) 0.0237(13) 0.0031(9) 0.0030(10) -0.0033(10)
O018 0.0472(15) 0.0279(14) 0.0666(19) 0.0131(12) 0.0131(14) -0.0005(13)
C019 0.0148(12) 0.0161(13) 0.0137(13) 0.0037(10) 0.0011(10) 0.0027(10)
F11 0.0746(17) 0.0512(15) 0.0494(15) -0.0118(13) -0.0342(13) 0.0142(12)
C4' 0.0130(12) 0.0219(14) 0.0184(14) 0.0049(10) 0.0041(11) -0.0003(11)
N6 0.0157(11) 0.0159(11) 0.0209(12) 0.0041(9) 0.0002(9) -0.0002(9)
C12' 0.0189(13) 0.0188(14) 0.0219(15) 0.0033(11) 0.0067(11) 0.0059(11)
F12 0.0367(13) 0.088(2) 0.110(2) -0.0142(13) 0.0121(14) 0.0524(19)
F14 0.0335(13) 0.104(2) 0.098(2) -0.0193(14) -0.0094(13) 0.0596(19)
C7' 0.0129(12) 0.0163(13) 0.0171(13) 0.0017(10) 0.0036(10) 0.0015(10)
C4 0.0134(12) 0.0163(13) 0.0166(13) 0.0056(10) 0.0004(10) -0.0011(10)
C6 0.0140(12) 0.0145(13) 0.0222(14) 0.0019(10) 0.0023(11) 0.0027(11)
F18 0.089(2) 0.0607(17) 0.0501(16) 0.0228(15) -0.0372(15) -0.0256(13)
C12 0.0143(12) 0.0153(13) 0.0196(14) 0.0037(10) 0.0068(11) 0.0051(11)
C6' 0.0152(12) 0.0205(14) 0.0179(14) 0.0056(10) 0.0061(11) 0.0052(11)
C18 0.0136(12) 0.0212(14) 0.0168(13) 0.0009(10) 0.0011(10) 0.0038(11)
C23 0.0124(12) 0.0197(14) 0.0196(14) 0.0007(10) 0.0020(11) 0.0025(11)
C2 0.0217(13) 0.0163(13) 0.0199(14) 0.0076(11) 0.0094(11) 0.0055(11)
C5 0.0183(13) 0.0192(13) 0.0154(13) 0.0100(11) 0.0036(11) 0.0073(11)
C11 0.0175(13) 0.0195(14) 0.0259(15) 0.0016(11) 0.0065(12) 0.0018(12)
C19' 0.0161(13) 0.0200(14) 0.0169(14) 0.0026(11) 0.0022(11) 0.0018(11)
C24' 0.0134(12) 0.0197(14) 0.0184(14) 0.0029(10) 0.0031(11) 0.0019(11)
C3 0.0285(15) 0.0198(14) 0.0161(14) 0.0064(12) -0.0015(12) 0.0005(11)
C13 0.0178(13) 0.0196(14) 0.0207(14) 0.0051(11) 0.0049(11) 0.0052(11)
C2' 0.0154(12) 0.0200(14) 0.0180(14) 0.0048(10) 0.0046(11) 0.0062(11)
C1' 0.0193(13) 0.0270(15) 0.0169(14) 0.0096(11) 0.0056(11) 0.0116(12)
C14 0.0234(14) 0.0250(15) 0.0296(16) 0.0109(12) 0.0092(13) 0.0131(13)
C18' 0.0146(12) 0.0145(13) 0.0247(15) 0.0034(10) 0.0062(11) 0.0028(11)
C24 0.0258(15) 0.0291(16) 0.0215(15) 0.0062(12) 0.0124(13) 0.0035(12)
C17' 0.0199(14) 0.0216(15) 0.0310(17) 0.0072(11) 0.0082(12) 0.0079(12)
C22 0.0189(13) 0.0314(16) 0.0168(14) 0.0026(12) 0.0033(11) 0.0072(12)
C29' 0.0178(13) 0.0308(16) 0.0155(14) 0.0067(12) 0.0073(11) 0.0055(12)
C13' 0.0122(12) 0.0200(14) 0.0332(17) 0.0045(11) 0.0079(12) 0.0021(12)
C3' 0.0189(13) 0.0251(15) 0.0170(14) 0.0054(11) -0.0010(11) 0.0016(11)
C28 0.0230(14) 0.0264(16) 0.0231(15) 0.0127(12) 0.0031(12) 0.0107(12)
C8' 0.0212(14) 0.0255(15) 0.0172(14) 0.0012(12) 0.0022(11) 0.0066(12)
O027 0.0410(15) 0.0438(17) 0.083(2) 0.0086(13) 0.0258(16) -0.0037(15)
O028 0.0455(17) 0.094(3) 0.075(2) 0.0451(17) 0.0233(16) 0.037(2)
F5 0.0550(16) 0.0614(18) 0.139(3) -0.0301(14) 0.0444(18) -0.0515(19)
C17 0.0142(12) 0.0163(13) 0.0216(14) 0.0026(10) 0.0036(11) 0.0026(11)
C11' 0.0253(15) 0.0229(15) 0.0360(18) 0.0105(12) 0.0127(14) 0.0085(13)
C5' 0.0184(13) 0.0342(17) 0.0159(14) 0.0097(12) 0.0078(11) 0.0100(12)
O02D 0.083(2) 0.0506(19) 0.0511(19) 0.0134(16) -0.0263(17) 0.0108(15)
N8 0.055(2) 0.0425(19) 0.0318(17) 0.0146(16) 0.0048(15) 0.0119(14)
C20' 0.0157(13) 0.0273(16) 0.0252(16) 0.0049(11) 0.0047(12) 0.0019(12)
C0aa 0.0200(14) 0.0273(16) 0.0299(17) 0.0081(12) 0.0077(13) 0.0081(13)
C16' 0.0248(15) 0.0273(17) 0.049(2) 0.0137(13) 0.0136(15) 0.0178(15)
N9 0.0416(18) 0.052(2) 0.0375(19) 0.0010(16) 0.0144(16) 0.0001(16)
C23' 0.0196(14) 0.0276(16) 0.0185(14) 0.0054(12) 0.0001(11) 0.0050(12)
C1 0.0220(14) 0.0368(18) 0.0211(15) 0.0155(13) 0.0102(12) 0.0131(13)
F13 0.140(3) 0.0518(17) 0.0486(17) -0.0153(18) -0.0002(18) -0.0089(13)
C10 0.0180(14) 0.0296(17) 0.0360(18) 0.0056(12) 0.0069(13) 0.0027(14)
F3 0.186(4) 0.093(3) 0.062(2) 0.102(3) -0.028(2) -0.0107(17)
C22' 0.0199(14) 0.0343(17) 0.0241(16) 0.0078(13) -0.0019(12) 0.0083(13)
C16 0.0193(13) 0.0144(13) 0.0321(17) 0.0014(11) 0.0078(12) 0.0022(12)
C45 0.0355(17) 0.0259(17) 0.0250(16) 0.0056(14) 0.0028(14) -0.0000(13)
C7 0.0210(14) 0.0268(16) 0.0221(15) 0.0061(12) 0.0016(12) 0.0047(12)
C9' 0.0251(15) 0.0342(18) 0.0196(15) 0.0011(13) 0.0095(12) 0.0040(13)
C14' 0.0193(14) 0.0187(15) 0.044(2) 0.0027(11) 0.0107(14) -0.0003(13)
C21' 0.0145(13) 0.0331(17) 0.0340(18) 0.0099(12) 0.0015(12) 0.0038(14)
C25' 0.0391(19) 0.040(2) 0.038(2) 0.0249(16) 0.0154(16) 0.0226(16)
C15 0.0233(14) 0.0155(14) 0.0422(19) 0.0068(11) 0.0153(14) 0.0114(13)
F6 0.092(2) 0.078(2) 0.200(4) -0.0416(19) 0.113(3) -0.079(3)
C20 0.0239(15) 0.0360(18) 0.0352(19) 0.0110(13) 0.0129(14) 0.0070(15)
N9' 0.056(2) 0.055(2) 0.057(2) 0.0246(18) 0.0156(19) 0.0182(19)
C15' 0.0267(16) 0.0187(15) 0.061(2) 0.0098(13) 0.0202(16) 0.0119(15)
C42 0.0327(17) 0.0248(16) 0.0250(16) 0.0025(13) 0.0057(14) 0.0018(13)
C10' 0.0280(16) 0.0297(17) 0.0319(18) 0.0084(13) 0.0161(14) 0.0021(14)
C27' 0.0211(14) 0.0299(17) 0.0287(17) 0.0004(13) -0.0048(13) -0.0084(14)
C9 0.0145(14) 0.041(2) 0.042(2) 0.0094(13) 0.0002(14) 0.0044(16)
C38 0.044(2) 0.0314(19) 0.041(2) 0.0020(16) 0.0245(19) -0.0003(16)
C28' 0.043(2) 0.049(2) 0.031(2) 0.0077(18) 0.0045(17) -0.0122(17)
C8 0.0226(15) 0.0395(19) 0.0312(18) 0.0098(14) -0.0047(13) 0.0081(15)
C21 0.0261(16) 0.0419(19) 0.0196(15) 0.0031(14) 0.0099(13) 0.0064(14)
C30 0.051(2) 0.0317(18) 0.0226(17) 0.0049(16) 0.0076(16) 0.0065(14)
C32 0.0282(17) 0.042(2) 0.046(2) 0.0126(15) 0.0042(16) 0.0153(18)
C30' 0.0375(18) 0.0302(17) 0.0273(17) -0.0006(14) 0.0116(14) 0.0081(14)
C25 0.047(2) 0.0323(18) 0.0306(18) -0.0026(16) 0.0155(16) 0.0067(15)
C29 0.047(2) 0.0279(18) 0.053(2) 0.0064(16) 0.0075(18) 0.0237(17)
N03E 0.064(2) 0.076(3) 0.057(3) 0.034(2) 0.011(2) 0.026(2)
C27 0.048(2) 0.045(2) 0.0290(19) -0.0015(18) 0.0088(17) -0.0162(16)
C26 0.0250(15) 0.0285(17) 0.0240(16) 0.0022(13) -0.0061(13) -0.0058(13)
C43 0.0358(19) 0.042(2) 0.045(2) -0.0016(16) -0.0117(17) 0.0209(18)
N8' 0.0388(19) 0.038(2) 0.093(3) 0.0046(16) 0.008(2) -0.006(2)
F1 0.181(4) 0.078(2) 0.100(3) -0.076(3) -0.008(3) 0.040(2)
C34 0.0315(18) 0.048(2) 0.046(2) 0.0102(16) -0.0010(17) 0.0235(19)
C35 0.037(2) 0.055(3) 0.045(2) -0.0001(18) -0.0114(18) 0.0134(19)
C39 0.079(3) 0.044(3) 0.062(3) 0.024(2) 0.018(3) 0.010(2)
C31 0.069(3) 0.050(3) 0.045(2) 0.029(2) 0.017(2) 0.0128(19)
C44 0.048(2) 0.036(2) 0.047(2) -0.0118(17) -0.0000(19) 0.0155(18)
F4 0.236(6) 0.149(4) 0.105(3) -0.039(4) 0.084(4) 0.053(3)
C26' 0.058(3) 0.060(3) 0.094(4) 0.020(2) 0.022(3) 0.053(3)
C36 0.035(2) 0.034(2) 0.098(4) 0.0090(18) 0.020(2) -0.013(2)
C33 0.061(3) 0.089(4) 0.051(3) 0.035(3) -0.009(2) -0.001(3)
C37 0.074(4) 0.068(4) 0.127(6) 0.043(3) 0.026(4) 0.020(4)
C40 0.071(3) 0.035(2) 0.045(2) 0.000(2) -0.018(2) 0.0176(18)
C41 0.076(3) 0.053(3) 0.094(4) -0.029(3) 0.056(3) -0.027(3)

loop_
_atom_type_symbol
_atom_type_scat_dispersion_real
_atom_type_scat_dispersion_imag
_atom_type_scat_Cromer_Mann_a1
_atom_type_scat_Cromer_Mann_a2
_atom_type_scat_Cromer_Mann_a3
_atom_type_scat_Cromer_Mann_a4
_atom_type_scat_Cromer_Mann_b1
_atom_type_scat_Cromer_Mann_b2
_atom_type_scat_Cromer_Mann_b3
_atom_type_scat_Cromer_Mann_b4
_atom_type_scat_Cromer_Mann_c
_atom_type_scat_source
_atom_type_scat_dispersion_source
C 0.00347 0.00161 2.31000 1.02000 1.58860 0.86500 20.84390 10.20750 0.56870 51.65120 0.215599998832 'International Tables Volume C Table 6.1.1.4 (pp. 500-502)' 'Henke, Gullikson and Davis, At. Data and Nucl. Data Tables, 1993, 54, 2'
F 0.01794 0.01033 3.53920 2.64120 1.51700 1.02430 10.28250 4.29440 0.26150 26.14760 0.277599990368 'International Tables Volume C Table 6.1.1.4 (pp. 500-502)' 'Henke, Gullikson and Davis, At. Data and Nucl. Data Tables, 1993, 54, 2'
H 0.00000 0.00000 0.49300 0.32291 0.14019 0.04081 10.51090 26.12570 3.14236 57.79970 0.0030380000826 'International Tables Volume C Table 6.1.1.4 (pp. 500-502)' 'Henke, Gullikson and Davis, At. Data and Nucl. Data Tables, 1993, 54, 2'
O 0.01158 0.00611 3.04850 2.28680 1.54630 0.86700 13.27710 5.70110 0.32390 32.90890 0.250800013542 'International Tables Volume C Table 6.1.1.4 (pp. 500-502)' 'Henke, Gullikson and Davis, At. Data and Nucl. Data Tables, 1993, 54, 2'
N 0.00653 0.00323 12.21260 3.13220 2.01250 1.16630 0.00570 9.89330 28.99750 0.58260 -11.5290002823 'International Tables Volume C Table 6.1.1.4 (pp. 500-502)' 'Henke, Gullikson and Davis, At. Data and Nucl. Data Tables, 1993, 54, 2'
S 0.12424 0.12443 6.90530 5.20340 1.43790 1.58630 1.46790 22.21510 0.25360 56.17200 0.866900026798 'International Tables Volume C Table 6.1.1.4 (pp. 500-502)' 'Henke, Gullikson and Davis, At. Data and Nucl. Data Tables, 1993, 54, 2'
Sb -0.60640 1.48759 19.64180 19.04550 5.03710 2.68270 5.30340 0.46070 27.90740 75.28250 4.59089994431 'International Tables Volume C Table 6.1.1.4 (pp. 500-502)' 'Henke, Gullikson and Davis, At. Data and Nucl. Data Tables, 1993, 54, 2'

loop_
_geom_angle_atom_site_label_1
_geom_angle_atom_site_label_2
_geom_angle_atom_site_label_3
_geom_angle
N2 Sb1 O00D 146.03(8)
N00K Sb1 O00D 74.07(8)
N00K Sb1 N2 75.45(8)
N1 Sb1 O00D 76.85(8)
N1 Sb1 N2 80.21(8)
N1 Sb1 N00K 72.93(8)
N3 Sb1 O00D 89.61(8)
N3 Sb1 N2 93.36(8)
N3 Sb1 N00K 69.23(8)
N3 Sb1 N1 142.01(8)
N1' Sb1' O00H 83.32(8)
N2' Sb1' O00H 71.93(8)
N2' Sb1' N1' 72.84(8)
N4' Sb1' O00H 145.66(8)
N4' Sb1' N1' 79.94(8)
N4' Sb1' N2' 74.55(8)
N3' Sb1' O00H 81.11(8)
N3' Sb1' N1' 141.40(8)
N3' Sb1' N2' 68.79(7)
N3' Sb1' N4' 93.67(8)
O00E S003 O009 112.44(13)
O00M S003 O009 114.73(14)
O00M S003 O00E 116.61(14)
C42 S003 O009 103.06(14)
C42 S003 O00E 103.77(14)
C42 S003 O00M 104.12(14)
O00J S004 O00A 112.46(13)
O011 S004 O00A 115.10(14)
O011 S004 O00J 116.08(15)
C45 S004 O00A 103.47(15)
C45 S004 O00J 102.98(14)
C45 S004 O011 104.71(15)
O010 S005 O00O 114.29(14)
O012 S005 O00O 115.19(15)
O012 S005 O010 114.58(16)
C43 S005 O00O 103.65(16)
C43 S005 O010 104.17(18)
C43 S005 O012 102.84(17)
O013 S006 O00X 114.44(15)
O028 S006 O00X 114.61(19)
O028 S006 O013 116.08(17)
C40 S006 O00X 102.45(19)
C40 S006 O013 103.92(18)
C40 S006 O028 102.8(2)
O018 S007 O00H 115.82(16)
O02D S007 O00H 110.68(16)
O02D S007 O018 117.70(19)
C41 S007 O00H 102.10(19)
C41 S007 O018 104.2(2)
C41 S007 O02D 104.1(3)
O016 S008 O00D 114.12(16)
O027 S008 O00D 111.09(15)
O027 S008 O016 117.96(18)
C44 S008 O00D 103.93(18)
C44 S008 O016 104.41(17)
C44 S008 O027 103.4(2)
S008 O00D Sb1 115.39(12)
C18 N7 C019 106.6(2)
C28 N7 C019 127.0(2)
C28 N7 C18 126.2(2)
S007 O00H Sb1' 119.37(14)
C4 N2 Sb1 117.27(18)
C12 N2 Sb1 136.52(18)
C12 N2 C4 106.2(2)
C5 N00K Sb1 110.32(16)
C3 N00K Sb1 108.38(16)
C3 N00K C5 106.8(2)
C1 N00K Sb1 111.31(17)
C1 N00K C5 107.4(2)
C1 N00K C3 112.5(2)
C6 N1 Sb1 135.35(18)
C2 N1 Sb1 117.44(18)
C2 N1 C6 106.6(2)
C6' N1' Sb1' 118.23(18)
C24' N1' Sb1' 134.52(18)
C24' N1' C6' 107.1(2)
C019 N3 Sb1 113.09(17)
C23 N3 Sb1 133.52(18)
C23 N3 C019 105.2(2)
C11 N5 C2 106.7(2)
C24 N5 C2 127.0(3)
C24 N5 C11 125.2(2)
C1' N2' Sb1' 110.52(16)
C3' N2' Sb1' 108.72(16)
C3' N2' C1' 106.1(2)
C5' N2' Sb1' 110.72(16)
C5' N2' C1' 107.7(2)
C5' N2' C3' 113.0(2)
C4' N4' Sb1' 117.02(19)
C18' N4' Sb1' 136.03(19)
C18' N4' C4' 106.5(2)
C19' N5' C6' 107.4(2)
C29' N5' C6' 127.5(2)
C29' N5' C19' 125.0(2)
C7' N3' Sb1' 132.23(18)
C2' N3' Sb1' 114.23(17)
C2' N3' C7' 105.6(2)
C2' N7' C12' 106.7(2)
C25' N7' C12' 126.2(2)
C25' N7' C2' 127.2(2)
C13' N6' C4' 107.1(2)
C27' N6' C4' 126.9(3)
C27' N6' C13' 126.0(3)
N3 C019 N7 113.6(2)
C5 C019 N7 124.1(2)
C5 C019 N3 122.0(2)
N6' C4' N4' 112.4(3)
C3' C4' N4' 122.3(2)
C3' C4' N6' 125.3(3)
C17 N6 C4 107.6(2)
C26 N6 C4 126.9(3)
C26 N6 C17 125.5(2)
C7' C12' N7' 106.5(2)
C11' C12' N7' 130.7(3)
C11' C12' C7' 122.8(3)
C12' C7' N3' 107.9(2)
C8' C7' N3' 131.3(3)
C8' C7' C12' 120.8(3)
N6 C4 N2 112.2(2)
C3 C4 N2 121.9(2)
C3 C4 N6 125.9(2)
C11 C6 N1 107.5(2)
C7 C6 N1 131.1(3)
C7 C6 C11 121.4(3)
C13 C12 N2 131.9(3)
C17 C12 N2 107.5(2)
C17 C12 C13 120.5(3)
N5' C6' N1' 111.6(2)
C5' C6' N1' 122.0(2)
C5' C6' N5' 126.4(2)
C23 C18 N7 106.4(2)
C0aa C18 N7 130.5(3)
C0aa C18 C23 123.1(3)
C18 C23 N3 108.1(2)
C22 C23 N3 131.6(3)
C22 C23 C18 120.3(3)
N5 C2 N1 112.4(3)
C1 C2 N1 122.3(2)
C1 C2 N5 125.1(2)
C019 C5 N00K 107.5(2)
H5a C5 N00K 110.21(14)
H5a C5 C019 110.21(15)
H5b C5 N00K 110.21(14)
H5b C5 C019 110.21(15)
H5b C5 H5a 108.5
C6 C11 N5 106.8(2)
C10 C11 N5 130.8(3)
C10 C11 C6 122.3(3)
C24' C19' N5' 106.6(2)
C20' C19' N5' 131.5(3)
C20' C19' C24' 121.8(3)
C19' C24' N1' 107.2(2)
C23' C24' N1' 131.1(2)
C23' C24' C19' 121.7(3)
C4 C3 N00K 111.8(2)
H3a C3 N00K 109.25(14)
H3a C3 C4 109.25(15)
H3b C3 N00K 109.25(14)
H3b C3 C4 109.25(15)
H3b C3 H3a 107.9
H13 C13 C12 121.36(16)
C14 C13 C12 117.3(3)
C14 C13 H13 121.36(18)
N7' C2' N3' 113.4(2)
C1' C2' N3' 121.7(2)
C1' C2' N7' 124.7(2)
C2' C1' N2' 107.4(2)
H1'a C1' N2' 110.23(14)
H1'a C1' C2' 110.23(16)
H1'b C1' N2' 110.23(14)
H1'b C1' C2' 110.23(15)
H1'b C1' H1'a 108.5
H14 C14 C13 119.12(18)
C15 C14 C13 121.8(3)
C15 C14 H14 119.12(18)
C17' C18' N4' 131.6(3)
C13' C18' N4' 107.0(3)
C13' C18' C17' 121.3(3)
H24a C24 N5 109.54(16)
H24b C24 N5 109.54(16)
H24b C24 H24a 108.1
C25 C24 N5 110.5(2)
C25 C24 H24a 109.5(2)
C25 C24 H24b 109.54(18)
H17' C17' C18' 121.54(17)
C16' C17' C18' 116.9(3)
C16' C17' H17' 121.5(2)
H22 C22 C23 121.38(18)
C21 C22 C23 117.2(3)
C21 C22 H22 121.38(19)
H29d C29' N5' 109.41(15)
H29e C29' N5' 109.41(14)
H29e C29' H29d 108.0
C30' C29' N5' 111.1(2)
C30' C29' H29d 109.41(17)
C30' C29' H29e 109.41(18)
C18' C13' N6' 106.9(2)
C14' C13' N6' 131.3(3)
C14' C13' C18' 121.9(3)
C4' C3' N2' 111.9(2)
H3'a C3' N2' 109.24(14)
H3'a C3' C4' 109.24(15)
H3'b C3' N2' 109.24(14)
H3'b C3' C4' 109.24(15)
H3'b C3' H3'a 107.9
H28a C28 N7 109.18(14)
H28b C28 N7 109.18(15)
H28b C28 H28a 107.9
C29 C28 N7 112.1(3)
C29 C28 H28a 109.18(18)
C29 C28 H28b 109.18(19)
H8' C8' C7' 121.62(17)
C9' C8' C7' 116.8(3)
C9' C8' H8' 121.62(19)
C12 C17 N6 106.3(2)
C16 C17 N6 131.0(3)
C16 C17 C12 122.6(3)
H11' C11' C12' 122.09(19)
C10' C11' C12' 115.8(3)
C10' C11' H11' 122.09(19)
C6' C5' N2' 110.5(2)
H5'a C5' N2' 109.54(14)
H5'a C5' C6' 109.54(16)
H5'b C5' N2' 109.54(15)
H5'b C5' C6' 109.54(16)
H5'b C5' H5'a 108.1
H20' C20' C19' 121.98(18)
C21' C20' C19' 116.0(3)
C21' C20' H20' 121.98(17)
H0aa C0aa C18 122.13(18)
C20 C0aa C18 115.7(3)
C20 C0aa H0aa 122.13(19)
H16' C16' C17' 119.4(2)
C15' C16' C17' 121.3(3)
C15' C16' H16' 119.4(2)
H23' C23' C24' 121.79(16)
C22' C23' C24' 116.4(3)
C22' C23' H23' 121.79(18)
C2 C1 N00K 110.3(2)
H1a C1 N00K 109.60(15)
H1a C1 C2 109.60(16)
H1b C1 N00K 109.60(15)
H1b C1 C2 109.60(16)
H1b C1 H1a 108.1
H10 C10 C11 122.11(19)
C9 C10 C11 115.8(3)
C9 C10 H10 122.11(18)
H22' C22' C23' 119.31(18)
C21' C22' C23' 121.4(3)
C21' C22' H22' 119.31(18)
H16 C16 C17 121.80(18)
C15 C16 C17 116.4(3)
C15 C16 H16 121.80(17)
F16 C45 S004 111.1(2)
F17 C45 S004 111.2(2)
F17 C45 F16 108.1(3)
F18 C45 S004 111.0(2)
F18 C45 F16 107.3(3)
F18 C45 F17 108.0(3)
H7 C7 C6 121.76(16)
C8 C7 C6 116.5(3)
C8 C7 H7 121.8(2)
H9' C9' C8' 119.12(19)
C10' C9' C8' 121.8(3)
C10' C9' H9' 119.12(17)
H14' C14' C13' 121.8(2)
C15' C14' C13' 116.4(3)
C15' C14' H14' 121.81(19)
C22' C21' C20' 122.6(3)
H21' C21' C20' 118.68(17)
H21' C21' C22' 118.68(18)
H25d C25' N7' 108.78(18)
H25e C25' N7' 108.78(15)
H25e C25' H25d 107.7
C26' C25' N7' 113.9(3)
C26' C25' H25d 108.8(3)
C26' C25' H25e 108.8(2)
C16 C15 C14 121.4(3)
H15 C15 C14 119.30(18)
H15 C15 C16 119.30(17)
H20 C20 C0aa 119.04(19)
C21 C20 C0aa 121.9(3)
C21 C20 H20 119.04(18)
C14' C15' C16' 122.1(3)
H15' C15' C16' 118.9(2)
H15' C15' C14' 118.95(18)
F7 C42 S003 111.1(2)
F8 C42 S003 110.3(2)
F8 C42 F7 107.4(3)
F9 C42 S003 111.6(2)
F9 C42 F7 108.0(3)
F9 C42 F8 108.2(3)
C9' C10' C11' 122.1(3)
H10' C10' C11' 118.95(19)
H10' C10' C9' 118.95(17)
H27d C27' N6' 109.05(17)
H27e C27' N6' 109.05(17)
H27e C27' H27d 107.8
C28' C27' N6' 112.7(3)
C28' C27' H27d 109.1(2)
C28' C27' H27e 109.1(2)
H9 C9 C10 118.87(18)
C8 C9 C10 122.3(3)
C8 C9 H9 118.87(19)
C39 C38 N9 178.0(4)
H28c C28' C27' 109.5
H28d C28' C27' 109.5
H28d C28' H28c 109.5
H28e C28' C27' 109.5
H28e C28' H28c 109.5
H28e C28' H28d 109.5
C9 C8 C7 121.8(3)
H8 C8 C7 119.1(2)
H8 C8 C9 119.12(19)
C20 C21 C22 121.6(3)
H21 C21 C22 119.19(19)
H21 C21 C20 119.19(18)
C31 C30 N8 178.6(4)
C33 C32 N9' 179.3(5)
H30a C30' C29' 109.5
H30b C30' C29' 109.5
H30b C30' H30a 109.5
H30c C30' C29' 109.5
H30c C30' H30a 109.5
H30c C30' H30b 109.5
H25a C25 C24 109.5
H25b C25 C24 109.5
H25b C25 H25a 109.5
H25c C25 C24 109.5
H25c C25 H25a 109.5
H25c C25 H25b 109.5
H29a C29 C28 109.5
H29b C29 C28 109.5
H29b C29 H29a 109.5
H29c C29 C28 109.5
H29c C29 H29a 109.5
H29c C29 H29b 109.5
H27b C27 H27a 109.5
H27c C27 H27a 109.5
H27c C27 H27b 109.5
C26 C27 H27a 109.5
C26 C27 H27b 109.5
C26 C27 H27c 109.5
C27 C26 N6 112.3(3)
H26a C26 N6 109.15(17)
H26a C26 C27 109.2(2)
H26b C26 N6 109.15(17)
H26b C26 C27 109.2(2)
H26b C26 H26a 107.9
F10 C43 S005 112.9(3)
F11 C43 S005 110.6(3)
F11 C43 F10 107.4(4)
F12 C43 S005 111.2(3)
F12 C43 F10 106.7(3)
F12 C43 F11 107.9(3)
C35 C34 N03E 179.5(4)
H35a C35 C34 109.5
H35b C35 C34 109.5
H35b C35 H35a 109.5
H35c C35 C34 109.5
H35c C35 H35a 109.5
H35c C35 H35b 109.5
H39a C39 C38 109.5
H39b C39 C38 109.5
H39b C39 H39a 109.5
H39c C39 C38 109.5
H39c C39 H39a 109.5
H39c C39 H39b 109.5
H31a C31 C30 109.5
H31b C31 C30 109.5
H31b C31 H31a 109.5
H31c C31 C30 109.5
H31c C31 H31a 109.5
H31c C31 H31b 109.5
F15 C44 S008 111.3(3)
F14 C44 S008 113.3(3)
F14 C44 F15 108.8(4)
F13 C44 S008 110.1(3)
F13 C44 F15 107.2(3)
F13 C44 F14 105.9(3)
H26c C26' C25' 109.5
H26d C26' C25' 109.5
H26d C26' H26c 109.5
H26e C26' C25' 109.5
H26e C26' H26c 109.5
H26e C26' H26d 109.5
C37 C36 N8' 178.4(5)
H33a C33 C32 109.5
H33b C33 C32 109.5
H33b C33 H33a 109.5
H33c C33 C32 109.5
H33c C33 H33a 109.5
H33c C33 H33b 109.5
H37a C37 C36 109.5
H37b C37 C36 109.5
H37b C37 H37a 109.5
H37c C37 C36 109.5
H37c C37 H37a 109.5
H37c C37 H37b 109.5
F2 C40 S006 112.0(3)
F3 C40 S006 112.5(3)
F3 C40 F2 104.9(4)
F1 C40 S006 112.4(4)
F1 C40 F2 107.7(4)
F1 C40 F3 106.9(4)
F5 C41 S007 113.4(4)
F6 C41 S007 114.6(4)
F6 C41 F5 110.6(5)
F4 C41 S007 105.6(4)
F4 C41 F5 106.2(5)
F4 C41 F6 105.6(5)

loop_
_geom_bond_atom_site_label_1
_geom_bond_atom_site_label_2
_geom_bond_distance
Sb1 O00D 2.485(2)
Sb1 N2 2.168(2)
Sb1 N00K 2.370(2)
Sb1 N1 2.246(2)
Sb1 N3 2.346(2)
Sb1' O00H 2.421(2)
Sb1' N1' 2.233(2)
Sb1' N2' 2.389(2)
Sb1' N4' 2.193(2)
Sb1' N3' 2.335(2)
S003 O009 1.453(2)
S003 O00E 1.443(2)
S003 O00M 1.436(2)
S003 C42 1.823(3)
S004 O00A 1.453(2)
S004 O00J 1.445(2)
S004 O011 1.433(2)
S004 C45 1.828(3)
S005 O00O 1.450(2)
S005 O010 1.441(2)
S005 O012 1.438(2)
S005 C43 1.813(4)
S006 O00X 1.440(2)
S006 O013 1.443(3)
S006 O028 1.425(3)
S006 C40 1.811(4)
S007 O00H 1.459(2)
S007 O018 1.418(3)
S007 O02D 1.439(3)
S007 C41 1.804(5)
S008 O00D 1.463(2)
S008 O016 1.434(3)
S008 O027 1.438(3)
S008 C44 1.800(4)
F7 C42 1.338(4)
F16 C45 1.318(4)
N7 C019 1.339(3)
N7 C18 1.398(3)
N7 C28 1.474(4)
F8 C42 1.335(4)
N2 C4 1.333(4)
N2 C12 1.409(3)
N00K C5 1.495(3)
N00K C3 1.515(4)
N00K C1 1.509(3)
N1 C6 1.399(4)
N1 C2 1.322(4)
N1' C6' 1.328(4)
N1' C24' 1.400(4)
F15 C44 1.338(4)
N3 C019 1.330(3)
N3 C23 1.410(3)
N5 C2 1.351(3)
N5 C11 1.389(4)
N5 C24 1.473(4)
N2' C1' 1.501(4)
N2' C3' 1.511(4)
N2' C5' 1.513(3)
F17 C45 1.319(4)
N4' C4' 1.331(4)
N4' C18' 1.410(4)
N5' C6' 1.348(3)
N5' C19' 1.388(4)
N5' C29' 1.472(3)
N3' C7' 1.412(3)
N3' C2' 1.324(4)
N7' C12' 1.399(4)
N7' C2' 1.339(4)
N7' C25' 1.484(4)
F9 C42 1.319(4)
F10 C43 1.322(5)
F2 C40 1.341(5)
N6' C4' 1.337(4)
N6' C13' 1.398(4)
N6' C27' 1.475(4)
C019 C5 1.490(4)
F11 C43 1.344(4)
C4' C3' 1.482(4)
N6 C4 1.334(3)
N6 C17 1.397(4)
N6 C26 1.476(4)
C12' C7' 1.395(4)
C12' C11' 1.391(4)
F12 C43 1.339(5)
F14 C44 1.288(5)
C7' C8' 1.399(4)
C4 C3 1.488(4)
C6 C11 1.400(4)
C6 C7 1.390(4)
F18 C45 1.319(4)
C12 C13 1.389(4)
C12 C17 1.397(4)
C6' C5' 1.478(4)
C18 C23 1.402(4)
C18 C0aa 1.385(4)
C23 C22 1.396(4)
C2 C1 1.483(4)
C5 H5a 0.9900
C5 H5b 0.9900
C11 C10 1.391(4)
C19' C24' 1.402(4)
C19' C20' 1.396(4)
C24' C23' 1.393(4)
C3 H3a 0.9900
C3 H3b 0.9900
C13 H13 0.9500
C13 C14 1.393(4)
C2' C1' 1.490(4)
C1' H1'a 0.9900
C1' H1'b 0.9900
C14 H14 0.9500
C14 C15 1.398(4)
C18' C17' 1.385(4)
C18' C13' 1.398(4)
C24 H24a 0.9900
C24 H24b 0.9900
C24 C25 1.518(4)
C17' H17' 0.9500
C17' C16' 1.398(4)
C22 H22 0.9500
C22 C21 1.383(4)
C29' H29d 0.9900
C29' H29e 0.9900
C29' C30' 1.518(4)
C13' C14' 1.400(4)
C3' H3'a 0.9900
C3' H3'b 0.9900
C28 H28a 0.9900
C28 H28b 0.9900
C28 C29 1.514(4)
C8' H8' 0.9500
C8' C9' 1.387(4)
F5 C41 1.311(5)
C17 C16 1.397(4)
C11' H11' 0.9500
C11' C10' 1.390(5)
C5' H5'a 0.9900
C5' H5'b 0.9900
N8 C30 1.129(5)
C20' H20' 0.9500
C20' C21' 1.375(5)
C0aa H0aa 0.9500
C0aa C20 1.393(4)
C16' H16' 0.9500
C16' C15' 1.399(5)
N9 C38 1.146(5)
C23' H23' 0.9500
C23' C22' 1.387(4)
C1 H1a 0.9900
C1 H1b 0.9900
F13 C44 1.357(5)
C10 H10 0.9500
C10 C9 1.384(5)
F3 C40 1.312(6)
C22' H22' 0.9500
C22' C21' 1.405(4)
C16 H16 0.9500
C16 C15 1.387(5)
C7 H7 0.9500
C7 C8 1.385(4)
C9' H9' 0.9500
C9' C10' 1.396(5)
C14' H14' 0.9500
C14' C15' 1.378(5)
C21' H21' 0.9500
C25' H25d 0.9900
C25' H25e 0.9900
C25' C26' 1.480(5)
C15 H15 0.9500
F6 C41 1.260(6)
C20 H20 0.9500
C20 C21 1.402(5)
N9' C32 1.133(5)
C15' H15' 0.9500
C10' H10' 0.9500
C27' H27d 0.9900
C27' H27e 0.9900
C27' C28' 1.505(5)
C9 H9 0.9500
C9 C8 1.400(5)
C38 C39 1.449(7)
C28' H28c 0.9800
C28' H28d 0.9800
C28' H28e 0.9800
C8 H8 0.9500
C21 H21 0.9500
C30 C31 1.460(6)
C32 C33 1.444(6)
C30' H30a 0.9800
C30' H30b 0.9800
C30' H30c 0.9800
C25 H25a 0.9800
C25 H25b 0.9800
C25 H25c 0.9800
C29 H29a 0.9800
C29 H29b 0.9800
C29 H29c 0.9800
N03E C34 1.140(5)
C27 H27a 0.9800
C27 H27b 0.9800
C27 H27c 0.9800
C27 C26 1.506(5)
C26 H26a 0.9900
C26 H26b 0.9900
N8' C36 1.145(6)
F1 C40 1.308(5)
C34 C35 1.440(6)
C35 H35a 0.9800
C35 H35b 0.9800
C35 H35c 0.9800
C39 H39a 0.9800
C39 H39b 0.9800
C39 H39c 0.9800
C31 H31a 0.9800
C31 H31b 0.9800
C31 H31c 0.9800
F4 C41 1.411(9)
C26' H26c 0.9800
C26' H26d 0.9800
C26' H26e 0.9800
C36 C37 1.451(8)
C33 H33a 0.9800
C33 H33b 0.9800
C33 H33c 0.9800
C37 H37a 0.9800
C37 H37b 0.9800
C37 H37c 0.9800

loop_
_restr_equal_distance_atom_site_label_1
_restr_equal_distance_atom_site_label_2
_restr_equal_distance_site_symmetry_2
_restr_equal_distance_class_id
F2 F3 1 3
F2 C40 1 1
F5 C41 1 2
F3 F1 1 3
F3 F1 1 1
F4 F6 1 2

loop_
_restr_equal_distance_class_class_id
_restr_equal_distance_class_target_weight_param
_restr_equal_distance_class_average
_restr_equal_distance_class_esd
_restr_equal_distance_class_diff_max
1 0.0200 1.7234 0.3820 0.3820
2 0.0200 1.7203 0.4091 0.4091
3 0.0200 2.1047 0.0007 0.0007
